data_7109280
loop_
_publ_author_name
'Loeken, S.'
'Felser, C.'
'Tremel, W.'

_publ_section_title
;
 Tl2 Au4 S3: x=4/3 member of the series A(2-x) Au(x) Q. Preparation and
 analysis of its gold-gold bonding
;
_journal_name_full
;
Journal of the Chemical Society. Chemical Communications (1972-)
;
_journal_page_first 1603
_journal_page_last 1603
_journal_volume 1998
_journal_year 1998
_chemical_formula_sum 'Au4 S3 Tl2'
_chemical_name_systematic 'Tl2 Au4 S3'
_space_group_IT_number 59
_symmetry_space_group_name_Hall '-P 2ab 2a'
_symmetry_space_group_name_H-M 'P m m n :2'
_cell_angle_alpha 90
_cell_angle_beta 90
_cell_angle_gamma 90
_cell_formula_units_Z 2
_cell_length_a 7.507
_cell_length_b 11.918
_cell_length_c 4.688
_cell_volume 419.428
_citation_journal_id_ASTM JCCCAT
_cod_data_source_file gold_643.cif
_cod_data_source_block Au4S3Tl2
_cod_database_code 7109280

loop_
_symmetry_equiv_pos_as_xyz
x,y,z
-x+1/2,-y+1/2,z
x+1/2,-y,-z
-x,y+1/2,-z
-x,-y,-z
x-1/2,y-1/2,-z
-x-1/2,y,z
x,-y-1/2,z

loop_
_atom_site_label
_atom_site_type_symbol
_atom_site_fract_x
_atom_site_fract_y
_atom_site_fract_z
_atom_site_occupancy
_atom_site_U_iso_or_equiv
Au2 Au+1 0 0.5 0 1 0.0
S1 S-2 0.25 0.567 0.2459 1 0.0
Tl1 Tl+1 0.9702 0.25 0.2675 1 0.0
Au1 Au+1 0.25 0.4132 0.5493 1 0.0
S2 S-2 0.25 0.25 0.817 1 0.0
